data_4076486
loop_
_publ_author_name
'Karthikeyan, S.'
'Velavan, K.'
'Sathishkumar, Ranganathan'
'Varghese, Babu'
'Manimaran, Bala.'

_publ_section_title
;
 Self-Assembly of Manganese(I)-Based Molecular Squares: Synthesis and
 Spectroscopic and Structural Characterization
;
_journal_issue 5
_journal_name_full Organometallics
_journal_page_first 1953
_journal_paper_doi 10.1021/om201244a
_journal_volume 31
_journal_year 2012
_chemical_formula_sum 'C58 H44 Br4 Mn4 N8 O14'
_chemical_formula_weight 1616.41
_chemical_name_systematic
; 
 ? 
;
_space_group_IT_number 88
_symmetry_cell_setting tetragonal
_symmetry_space_group_name_Hall '-I 4ad'
_symmetry_space_group_name_H-M 'I 41/a :2'
_atom_sites_solution_hydrogens geom
_atom_sites_solution_primary direct
_atom_sites_solution_secondary difmap
_audit_creation_method SHELXL-97
_cell_angle_alpha 90.00
_cell_angle_beta 90.00
_cell_angle_gamma 90.00
_cell_formula_units_Z 4
_cell_length_a 15.4691(7)
_cell_length_b 15.4691(7)
_cell_length_c 27.759(3)
_cell_measurement_reflns_used 3422
_cell_measurement_temperature 150(2)
_cell_measurement_theta_max 24.8
_cell_measurement_theta_min 2.7
_cell_volume 6642.5(8)
_computing_cell_refinement 'APEX2/SAINT (Bruker, 2004)'
_computing_data_collection 'APEX2 (Bruker, 2004)'
_computing_data_reduction 'SAINT/XPREP (Bruker, 2004)'
_computing_molecular_graphics 'ORTEP3 (Farrugia, 1997) and Mercury (Bruno et al., 2002)'
_computing_publication_material 'SHELXL-97 (Sheldrick, 2008)'
_computing_structure_refinement 'SHELXL-97 (Sheldrick, 2008)'
_computing_structure_solution 'SIR92 (Altornare et al., 1993)'
_diffrn_ambient_temperature 150(2)
_diffrn_measured_fraction_theta_full 1.000
_diffrn_measured_fraction_theta_max 1.000
_diffrn_measurement_device_type 'Bruker axs kappa apex2 CCD Diffractometer'
_diffrn_measurement_method '\w and \f scan'
_diffrn_radiation_monochromator graphite
_diffrn_radiation_source 'fine-focus sealed tube'
_diffrn_radiation_type MoK\a
_diffrn_radiation_wavelength 0.71073
_diffrn_reflns_av_R_equivalents 0.0581
_diffrn_reflns_av_sigmaI/netI 0.0311
_diffrn_reflns_limit_h_max 18
_diffrn_reflns_limit_h_min -18
_diffrn_reflns_limit_k_max 18
_diffrn_reflns_limit_k_min -18
_diffrn_reflns_limit_l_max 32
_diffrn_reflns_limit_l_min -33
_diffrn_reflns_number 31512
_diffrn_reflns_theta_full 24.99
_diffrn_reflns_theta_max 24.99
_diffrn_reflns_theta_min 1.51
_diffrn_standards_decay_% 0
_exptl_absorpt_coefficient_mu 3.215
_exptl_absorpt_correction_T_max 0.692
_exptl_absorpt_correction_T_min 0.561
_exptl_absorpt_correction_type multi-scan
_exptl_absorpt_process_details 'SADABS (Bruker, 1999)'
_exptl_crystal_colour 'dark brown'
_exptl_crystal_density_diffrn 1.616
_exptl_crystal_density_method 'not measured'
_exptl_crystal_description block
_exptl_crystal_F_000 3200
_exptl_crystal_size_max 0.23
_exptl_crystal_size_mid 0.16
_exptl_crystal_size_min 0.13
_refine_diff_density_max 1.876
_refine_diff_density_min -0.507
_refine_diff_density_rms 0.142
_refine_ls_extinction_method none
_refine_ls_goodness_of_fit_ref 1.178
_refine_ls_hydrogen_treatment constr
_refine_ls_matrix_type full
_refine_ls_number_parameters 237
_refine_ls_number_reflns 2919
_refine_ls_number_restraints 39
_refine_ls_restrained_S_all 1.174
_refine_ls_R_factor_all 0.0674
_refine_ls_R_factor_gt 0.0555
_refine_ls_shift/su_max 0.000
_refine_ls_shift/su_mean 0.000
_refine_ls_structure_factor_coef Fsqd
_refine_ls_weighting_details 'calc w=1/[\s^2^(Fo^2^)+(0.0776P)^2^+34.5330P] where P=(Fo^2^+2Fc^2^)/3'
_refine_ls_weighting_scheme calc
_refine_ls_wR_factor_gt 0.1460
_refine_ls_wR_factor_ref 0.1523
_reflns_number_gt 2469
_reflns_number_total 2919
_reflns_threshold_expression >2sigma(I)
_cod_data_source_file om201244a_si_002.cif
_cod_data_source_block 2
_cod_original_cell_volume 6642.6(7)
_cod_original_sg_symbol_H-M I41/a
_cod_database_code 4076486

loop_
_symmetry_equiv_pos_as_xyz
'x, y, z'
'-x, -y+1/2, z'
'-y+3/4, x+1/4, z+1/4'
'y+1/4, -x+1/4, z+1/4'
'x+1/2, y+1/2, z+1/2'
'-x+1/2, -y+1, z+1/2'
'-y+5/4, x+3/4, z+3/4'
'y+3/4, -x+3/4, z+3/4'
'-x, -y, -z'
'x, y-1/2, -z'
'y-3/4, -x-1/4, -z-1/4'
'-y-1/4, x-1/4, -z-1/4'
'-x+1/2, -y+1/2, -z+1/2'
'x+1/2, y, -z+1/2'
'y-1/4, -x+1/4, -z+1/4'
'-y+1/4, x+1/4, -z+1/4'

loop_
_atom_site_label
_atom_site_type_symbol
_atom_site_fract_x
_atom_site_fract_y
_atom_site_fract_z
_atom_site_U_iso_or_equiv
_atom_site_adp_type
_atom_site_occupancy
_atom_site_symmetry_multiplicity
_atom_site_calc_flag
_atom_site_refinement_flags
_atom_site_disorder_assembly
_atom_site_disorder_group
C1 C 0.4170(3) 0.4024(4) 0.12726(19) 0.0212(11) Uani 1 1 d . . .
H1 H 0.4602 0.4385 0.1154 0.025 Uiso 1 1 calc R . .
C2 C 0.4100(3) 0.3200(3) 0.10844(19) 0.0194(11) Uani 1 1 d . . .
H2 H 0.4471 0.3024 0.0840 0.023 Uiso 1 1 calc R . .
C3 C 0.3479(3) 0.2636(3) 0.12596(19) 0.0206(11) Uani 1 1 d . . .
C4 C 0.3413(3) 0.1723(3) 0.10922(19) 0.0204(11) Uani 1 1 d . . .
C5 C 0.3631(3) 0.1479(3) 0.06300(19) 0.0202(11) Uani 1 1 d . . .
H5 H 0.3841 0.1886 0.0413 0.024 Uiso 1 1 calc R . .
C6 C 0.3535(3) 0.0621(3) 0.04897(19) 0.0212(12) Uani 1 1 d . . .
H6 H 0.3686 0.0470 0.0177 0.025 Uiso 1 1 calc R . .
C7 C 0.3040(4) 0.0244(4) 0.1236(2) 0.0243(12) Uani 1 1 d . . .
H7 H 0.2842 -0.0177 0.1448 0.029 Uiso 1 1 calc R . .
C8 C 0.3119(4) 0.1082(4) 0.1405(2) 0.0247(12) Uani 1 1 d . . .
H8 H 0.2978 0.1216 0.1722 0.030 Uiso 1 1 calc R . .
C9 C 0.2926(4) 0.2958(4) 0.1610(2) 0.0293(13) Uani 1 1 d . . .
H9 H 0.2489 0.2610 0.1733 0.035 Uiso 1 1 calc R . .
C10 C 0.3020(4) 0.3786(4) 0.1775(2) 0.0293(13) Uani 1 1 d . . .
H10 H 0.2636 0.3986 0.2007 0.035 Uiso 1 1 calc R . .
C11 C 0.3890(4) 0.6596(4) 0.22086(19) 0.0233(12) Uani 1 1 d . A .
C13 C 0.4907(4) 0.5317(4) 0.20528(19) 0.0250(12) Uani 1 1 d . A .
N1 N 0.3646(3) 0.4327(3) 0.16174(16) 0.0213(10) Uani 1 1 d . A .
N2 N 0.3235(3) 0.0003(3) 0.07827(16) 0.0195(10) Uani 1 1 d . . .
O1 O 0.3974(3) 0.7225(3) 0.24192(14) 0.0347(10) Uani 1 1 d . . .
O3 O 0.5612(3) 0.5153(3) 0.21369(16) 0.0366(11) Uani 1 1 d . . .
Br1 Br 0.33732(5) 0.49827(5) 0.27293(4) 0.0267(3) Uani 0.886(5) 1 d P A 1
C12 C 0.4130(6) 0.6053(6) 0.1344(3) 0.020(2) Uani 0.886(5) 1 d PD A 1
O2 O 0.4385(12) 0.6359(10) 0.0996(4) 0.047(4) Uani 0.886(5) 1 d PD A 1
Br1' Br 0.4277(11) 0.6175(9) 0.1109(4) 0.045(4) Uani 0.114(4) 1 d PD A 2
O2' O 0.330(3) 0.498(4) 0.294(3) 0.044(18) Uiso 0.114(4) 1 d P A 2
C12' C 0.349(5) 0.524(6) 0.252(4) 0.05(2) Uiso 0.114(4) 1 d P A 2
Mn1 Mn 0.37930(5) 0.55608(5) 0.19099(3) 0.0190(3) Uani 1 1 d D . .
O4 O 0.1377(10) 0.3184(11) 0.2421(6) 0.098(5) Uani 0.50 1 d PDU . .
C14 C 0.0493(12) 0.3738(11) 0.1845(6) 0.066(5) Uani 0.50 1 d PDU . .
C15 C 0.0648(10) 0.3147(13) 0.2258(6) 0.085(6) Uani 0.50 1 d PDU . .
C16 C 0.0000 0.2500 0.243(2) 0.075(7) Uani 0.16(4) 2 d SPDU . 3
C16' C 0.0037(15) 0.2839(15) 0.2638(9) 0.075(7) Uani 0.419(18) 1 d PDU . 4

loop_
_atom_site_aniso_label
_atom_site_aniso_U_11
_atom_site_aniso_U_22
_atom_site_aniso_U_33
_atom_site_aniso_U_23
_atom_site_aniso_U_13
_atom_site_aniso_U_12
C1 0.013(3) 0.025(3) 0.026(3) 0.004(2) 0.002(2) 0.000(2)
C2 0.019(3) 0.019(3) 0.020(3) -0.001(2) 0.003(2) 0.007(2)
C3 0.020(3) 0.015(3) 0.026(3) 0.000(2) 0.001(2) 0.002(2)
C4 0.019(3) 0.019(3) 0.024(3) -0.001(2) 0.003(2) 0.001(2)
C5 0.016(3) 0.016(3) 0.029(3) 0.005(2) 0.004(2) 0.002(2)
C6 0.020(3) 0.026(3) 0.018(3) 0.003(2) 0.005(2) 0.002(2)
C7 0.025(3) 0.022(3) 0.025(3) 0.002(2) 0.008(2) -0.002(2)
C8 0.030(3) 0.023(3) 0.022(3) -0.001(2) 0.009(2) -0.001(2)
C9 0.027(3) 0.023(3) 0.038(3) -0.002(3) 0.010(3) -0.003(2)
C10 0.024(3) 0.026(3) 0.037(3) -0.004(3) 0.008(3) 0.001(2)
C11 0.026(3) 0.025(3) 0.019(3) 0.001(2) 0.002(2) 0.000(2)
C13 0.026(3) 0.026(3) 0.023(3) -0.008(2) 0.001(2) -0.002(2)
N1 0.018(2) 0.019(2) 0.026(2) 0.0008(19) 0.0048(19) 0.0000(18)
N2 0.017(2) 0.018(2) 0.024(2) 0.0029(18) 0.0057(18) 0.0022(18)
O1 0.052(3) 0.024(2) 0.028(2) -0.0068(19) -0.004(2) -0.002(2)
O3 0.022(2) 0.047(3) 0.040(3) -0.007(2) -0.0043(19) 0.006(2)
Br1 0.0276(4) 0.0321(4) 0.0203(6) 0.0017(4) 0.0041(3) -0.0009(3)
C12 0.016(4) 0.016(4) 0.029(5) -0.010(4) 0.002(4) 0.005(3)
O2 0.036(7) 0.052(7) 0.053(5) 0.007(4) 0.013(4) -0.008(4)
Br1' 0.026(6) 0.046(8) 0.062(11) -0.032(9) 0.009(8) -0.008(6)
Mn1 0.0168(4) 0.0195(5) 0.0207(5) -0.0033(3) 0.0011(3) -0.0011(3)
O4 0.089(8) 0.101(8) 0.104(8) 0.003(7) 0.008(7) -0.005(7)
C14 0.061(8) 0.061(8) 0.076(8) 0.005(7) 0.009(7) 0.018(7)
C15 0.077(9) 0.089(10) 0.088(10) 0.011(8) 0.000(8) 0.022(8)
C16 0.076(8) 0.077(9) 0.072(9) 0.000 0.000 -0.001(7)
C16' 0.076(8) 0.077(9) 0.072(9) 0.000 0.000 -0.001(7)

loop_
_atom_type_symbol
_atom_type_description
_atom_type_scat_dispersion_real
_atom_type_scat_dispersion_imag
_atom_type_scat_source
C C 0.0033 0.0016 'International Tables Vol C Tables 4.2.6.8 and 6.1.1.4'
H H 0.0000 0.0000 'International Tables Vol C Tables 4.2.6.8 and 6.1.1.4'
N N 0.0061 0.0033 'International Tables Vol C Tables 4.2.6.8 and 6.1.1.4'
O O 0.0106 0.0060 'International Tables Vol C Tables 4.2.6.8 and 6.1.1.4'
Br Br -0.2901 2.4595 'International Tables Vol C Tables 4.2.6.8 and 6.1.1.4'
Mn Mn 0.3368 0.7283 'International Tables Vol C Tables 4.2.6.8 and 6.1.1.4'

loop_
_geom_angle_atom_site_label_1
_geom_angle_atom_site_label_2
_geom_angle_atom_site_label_3
_geom_angle
_geom_angle_site_symmetry_1
_geom_angle_site_symmetry_3
N1 C1 C2 123.1(5) . .
N1 C1 H1 118.5 . .
C2 C1 H1 118.5 . .
C1 C2 C3 120.2(5) . .
C1 C2 H2 119.9 . .
C3 C2 H2 119.9 . .
C2 C3 C9 116.5(5) . .
C2 C3 C4 122.3(5) . .
C9 C3 C4 121.1(5) . .
C5 C4 C8 117.6(5) . .
C5 C4 C3 122.2(5) . .
C8 C4 C3 120.2(5) . .
C4 C5 C6 119.7(5) . .
C4 C5 H5 120.1 . .
C6 C5 H5 120.1 . .
N2 C6 C5 123.3(5) . .
N2 C6 H6 118.4 . .
C5 C6 H6 118.4 . .
N2 C7 C8 123.8(5) . .
N2 C7 H7 118.1 . .
C8 C7 H7 118.1 . .
C7 C8 C4 119.0(5) . .
C7 C8 H8 120.5 . .
C4 C8 H8 120.5 . .
C10 C9 C3 120.4(5) . .
C10 C9 H9 119.8 . .
C3 C9 H9 119.8 . .
N1 C10 C9 123.2(5) . .
N1 C10 H10 118.4 . .
C9 C10 H10 118.4 . .
O1 C11 Mn1 176.0(5) . .
O3 C13 Mn1 178.8(5) . .
C1 N1 C10 116.6(5) . .
C1 N1 Mn1 122.2(4) . .
C10 N1 Mn1 121.2(4) . .
C6 N2 C7 116.5(5) . .
C6 N2 Mn1 125.0(4) . 15
C7 N2 Mn1 118.4(3) . 15
O2 C12 Mn1 176.4(16) . .
O2' C12' Mn1 177(7) . .
C13 Mn1 C11 90.3(2) . .
C13 Mn1 C12' 89(2) . .
C11 Mn1 C12' 80(3) . .
C13 Mn1 C12 90.2(4) . .
C11 Mn1 C12 90.1(4) . .
C12' Mn1 C12 171(3) . .
C13 Mn1 N1 89.9(2) . .
C11 Mn1 N1 175.4(2) . .
C12' Mn1 N1 95(3) . .
C12 Mn1 N1 94.5(4) . .
C13 Mn1 N2 175.0(2) . 16
C11 Mn1 N2 94.7(2) . 16
C12' Mn1 N2 92(2) . 16
C12 Mn1 N2 90.0(3) . 16
N1 Mn1 N2 85.05(17) . 16
C13 Mn1 Br1 88.50(18) . .
C11 Mn1 Br1 85.52(17) . .
C12' Mn1 Br1 5(3) . .
C12 Mn1 Br1 175.4(3) . .
N1 Mn1 Br1 89.93(12) . .
N2 Mn1 Br1 91.68(12) 16 .
C13 Mn1 Br1' 89.4(5) . .
C11 Mn1 Br1' 92.6(4) . .
C12' Mn1 Br1' 173(3) . .
C12 Mn1 Br1' 2.7(5) . .
N1 Mn1 Br1' 91.9(3) . .
N2 Mn1 Br1' 90.6(4) 16 .
Br1 Mn1 Br1' 177.2(4) . .
O4 C15 C14 114.0(16) . .
O4 C15 C16' 109.8(17) . .
C14 C15 C16' 129.6(16) . .
O4 C15 C16 122.0(15) . .
C14 C15 C16 124(2) . .
C16' C15 C16 29.9(16) . .
C15 C16 C15 142(5) 2 .
C16' C16' C15 113(2) 2 .

loop_
_geom_bond_atom_site_label_1
_geom_bond_atom_site_label_2
_geom_bond_distance
_geom_bond_site_symmetry_2
C1 N1 1.339(7) .
C1 C2 1.382(8) .
C1 H1 0.9300 .
C2 C3 1.387(7) .
C2 H2 0.9300 .
C3 C9 1.388(8) .
C3 C4 1.490(7) .
C4 C5 1.379(7) .
C4 C8 1.394(7) .
C5 C6 1.391(8) .
C5 H5 0.9300 .
C6 N2 1.338(7) .
C6 H6 0.9300 .
C7 N2 1.346(7) .
C7 C8 1.383(8) .
C7 H7 0.9300 .
C8 H8 0.9300 .
C9 C10 1.368(8) .
C9 H9 0.9300 .
C10 N1 1.353(7) .
C10 H10 0.9300 .
C11 O1 1.142(7) .
C11 Mn1 1.809(6) .
C13 O3 1.144(7) .
C13 Mn1 1.808(6) .
N1 Mn1 2.086(4) .
N2 Mn1 2.092(4) 15
Br1 Mn1 2.5288(13) .
C12 O2 1.146(9) .
C12 Mn1 1.821(6) .
Br1' Mn1 2.531(9) .
O2' C12' 1.26(13) .
C12' Mn1 1.82(11) .
Mn1 N2 2.092(4) 16
O4 C15 1.216(10) .
C14 C15 1.486(10) .
C15 C16' 1.494(10) .
C15 C16 1.499(10) .
C16 C15 1.499(10) 2
C16' C16' 1.05(5) 2

loop_
_geom_torsion_atom_site_label_1
_geom_torsion_atom_site_label_2
_geom_torsion_atom_site_label_3
_geom_torsion_atom_site_label_4
_geom_torsion
_geom_torsion_site_symmetry_4
N1 C1 C2 C3 -1.6(8) .
C1 C2 C3 C9 2.7(8) .
C1 C2 C3 C4 -175.9(5) .
C2 C3 C4 C5 -31.8(8) .
C9 C3 C4 C5 149.7(6) .
C2 C3 C4 C8 148.7(5) .
C9 C3 C4 C8 -29.9(8) .
C8 C4 C5 C6 1.3(8) .
C3 C4 C5 C6 -178.3(5) .
C4 C5 C6 N2 0.2(8) .
N2 C7 C8 C4 0.2(9) .
C5 C4 C8 C7 -1.5(8) .
C3 C4 C8 C7 178.1(5) .
C2 C3 C9 C10 -1.6(9) .
C4 C3 C9 C10 177.0(5) .
C3 C9 C10 N1 -0.8(10) .
C2 C1 N1 C10 -0.8(8) .
C2 C1 N1 Mn1 178.0(4) .
C9 C10 N1 C1 2.0(9) .
C9 C10 N1 Mn1 -176.8(5) .
C5 C6 N2 C7 -1.4(8) .
C5 C6 N2 Mn1 179.2(4) 15
C8 C7 N2 C6 1.3(8) .
C8 C7 N2 Mn1 -179.3(4) 15
O3 C13 Mn1 C11 -159(100) .
O3 C13 Mn1 C12' 120(32) .
O3 C13 Mn1 C12 -69(32) .
O3 C13 Mn1 N1 25(32) .
O3 C13 Mn1 N2 23(34) 16
O3 C13 Mn1 Br1 115(32) .
O3 C13 Mn1 Br1' -67(32) .
O1 C11 Mn1 C13 -47(8) .
O1 C11 Mn1 C12' 42(8) .
O1 C11 Mn1 C12 -137(8) .
O1 C11 Mn1 N1 46(9) .
O1 C11 Mn1 N2 133(8) 16
O1 C11 Mn1 Br1 42(8) .
O1 C11 Mn1 Br1' -136(8) .
O2' C12' Mn1 C13 -66(100) .
O2' C12' Mn1 C11 -156(100) .
O2' C12' Mn1 C12 -151(100) .
O2' C12' Mn1 N1 24(100) .
O2' C12' Mn1 N2 109(100) 16
O2' C12' Mn1 Br1 18(100) .
O2' C12' Mn1 Br1' -143(100) .
O2 C12 Mn1 C13 -8(22) .
O2 C12 Mn1 C11 82(22) .
O2 C12 Mn1 C12' 78(27) .
O2 C12 Mn1 N1 -98(22) .
O2 C12 Mn1 N2 177(100) 16
O2 C12 Mn1 Br1 66(23) .
O2 C12 Mn1 Br1' -79(24) .
C1 N1 Mn1 C13 -54.4(4) .
C10 N1 Mn1 C13 124.3(5) .
C1 N1 Mn1 C11 -147(3) .
C10 N1 Mn1 C11 32(3) .
C1 N1 Mn1 C12' -143(2) .
C10 N1 Mn1 C12' 35(2) .
C1 N1 Mn1 C12 35.8(5) .
C10 N1 Mn1 C12 -145.4(5) .
C1 N1 Mn1 N2 125.4(4) 16
C10 N1 Mn1 N2 -55.8(4) 16
C1 N1 Mn1 Br1 -142.9(4) .
C10 N1 Mn1 Br1 35.9(4) .
C1 N1 Mn1 Br1' 34.9(6) .
C10 N1 Mn1 Br1' -146.3(6) .
O4 C15 C16 C15 -133(3) 2
C14 C15 C16 C15 41(2) 2
C16' C15 C16 C15 154(3) 2
O4 C15 C16' C16' -91(3) 2
C14 C15 C16' C16' 119(3) 2
C16 C15 C16' C16' 29(2) 2
